data_7118039
loop_
_publ_author_name
'Chen, Zhen'
'Fan, Shuang-Qing'
'Zheng, Yan'
'Ma, Jun-An'

_publ_section_title
;
 Silver-catalyzed regioselective [3+2] cycloaddition of arene-diazonium
 salts with 2,2,2-trifluorodiazoethane (CF3CHN2): a facile access to
 2-aryl-5-trifluoromethyltetrazoles.
;
_journal_issue 92
_journal_name_full 'Chemical communications (Cambridge, England)'
_journal_page_first 16545
_journal_page_last 16548
_journal_paper_doi 10.1039/c5cc07324c
_journal_volume 51
_journal_year 2015
_chemical_formula_sum 'C40 H28 F12 N16 O4'
_chemical_formula_weight 1024.78
_chemical_name_systematic
; 
 ? 
;
_space_group_IT_number 62
_symmetry_cell_setting orthorhombic
_symmetry_space_group_name_Hall '-P 2ac 2n'
_symmetry_space_group_name_H-M 'P n m a'
_atom_sites_solution_hydrogens geom
_atom_sites_solution_primary direct
_atom_sites_solution_secondary difmap
_audit_creation_method SHELXL-97
_audit_update_record
;
2015-07-13 deposited with the CCDC.
2015-09-17 downloaded from the CCDC.
;
_cell_angle_alpha 90.00
_cell_angle_beta 90.00
_cell_angle_gamma 90.00
_cell_formula_units_Z 1
_cell_length_a 11.427(7)
_cell_length_b 6.760(4)
_cell_length_c 14.006(9)
_cell_measurement_temperature 296(2)
_cell_volume 1081.9(12)
_computing_cell_refinement 'Bruker SMART'
_computing_data_collection 'Bruker SMART'
_computing_data_reduction 'Bruker SAINT'
_computing_molecular_graphics 'Bruker SHELXTL'
_computing_publication_material 'Bruker SHELXTL'
_computing_structure_refinement 'SHELXL-97 (Sheldrick, 1997)'
_computing_structure_solution 'SHELXS-97 (Sheldrick, 1990)'
_diffrn_ambient_temperature 296(2)
_diffrn_measured_fraction_theta_full 0.999
_diffrn_measured_fraction_theta_max 0.999
_diffrn_measurement_device_type 'CCD area detector'
_diffrn_measurement_method 'phi and omega scans'
_diffrn_radiation_monochromator graphite
_diffrn_radiation_source 'fine-focus sealed tube'
_diffrn_radiation_type MoK\a
_diffrn_radiation_wavelength 0.71073
_diffrn_reflns_av_R_equivalents 0.0224
_diffrn_reflns_av_sigmaI/netI 0.0272
_diffrn_reflns_limit_h_max 13
_diffrn_reflns_limit_h_min -14
_diffrn_reflns_limit_k_max 8
_diffrn_reflns_limit_k_min -8
_diffrn_reflns_limit_l_max 13
_diffrn_reflns_limit_l_min -17
_diffrn_reflns_number 5767
_diffrn_reflns_theta_full 26.00
_diffrn_reflns_theta_max 26.00
_diffrn_reflns_theta_min 2.30
_exptl_absorpt_coefficient_mu 0.142
_exptl_absorpt_correction_T_max 0.9721
_exptl_absorpt_correction_T_min 0.9613
_exptl_absorpt_correction_type multi-scan
_exptl_absorpt_process_details sadabs
_exptl_crystal_colour colorless
_exptl_crystal_density_diffrn 1.573
_exptl_crystal_density_meas ?
_exptl_crystal_density_method 'not measured'
_exptl_crystal_description block
_exptl_crystal_F_000 520
_exptl_crystal_size_max 0.28
_exptl_crystal_size_mid 0.22
_exptl_crystal_size_min 0.20
_refine_diff_density_max 0.663
_refine_diff_density_min -0.408
_refine_diff_density_rms 0.051
_refine_ls_extinction_coef 0.009(3)
_refine_ls_extinction_expression Fc^*^=kFc[1+0.001xFc^2^\l^3^/sin(2\q)]^-1/4^
_refine_ls_extinction_method SHELXL
_refine_ls_goodness_of_fit_ref 1.076
_refine_ls_hydrogen_treatment mixed
_refine_ls_matrix_type full
_refine_ls_number_parameters 109
_refine_ls_number_reflns 1155
_refine_ls_number_restraints 0
_refine_ls_restrained_S_all 1.076
_refine_ls_R_factor_all 0.0681
_refine_ls_R_factor_gt 0.0617
_refine_ls_shift/su_max 0.002
_refine_ls_shift/su_mean 0.000
_refine_ls_structure_factor_coef Fsqd
_refine_ls_weighting_details 'calc w=1/[\s^2^(Fo^2^)+(0.0796P)^2^+1.1566P] where P=(Fo^2^+2Fc^2^)/3'
_refine_ls_weighting_scheme calc
_refine_ls_wR_factor_gt 0.1759
_refine_ls_wR_factor_ref 0.1830
_reflns_number_gt 1007
_reflns_number_total 1155
_reflns_threshold_expression >2sigma(I)
_cod_data_source_file c5cc07324c2.cif
_cod_data_source_block 150513a
_cod_depositor_comments
;
The following automatic conversions were performed:

'_symmetry_cell_setting' value 'Orthorhombic' changed to
'orthorhombic' according to
/usr/data/users/saulius/crontab/automatic-downloads/current/RSC/lib/dictionaries/cif_core.dic
dictionary named 'cif_core.dic' version 2.4.2 from 2011-04-26.

'_exptl_crystal_density_meas' value 'none' was changed to '?' - the
value is perceived as not measured.

Automatic conversion script
Id: cif_fix_values 3271 2015-04-21 07:52:19Z andrius 
;
_cod_original_sg_symbol_H-M Pnma
_cod_database_code 7118039

loop_
_symmetry_equiv_pos_as_xyz
'x, y, z'
'-x+1/2, -y, z+1/2'
'x+1/2, -y+1/2, -z+1/2'
'-x, y+1/2, -z'
'-x, -y, -z'
'x-1/2, y, -z-1/2'
'-x-1/2, y-1/2, z-1/2'
'x, -y-1/2, z'

loop_
_atom_site_label
_atom_site_type_symbol
_atom_site_fract_x
_atom_site_fract_y
_atom_site_fract_z
_atom_site_U_iso_or_equiv
_atom_site_adp_type
_atom_site_occupancy
_atom_site_symmetry_multiplicity
_atom_site_calc_flag
_atom_site_refinement_flags
O1 O 0.6223(3) 0.7500 0.7411(2) 0.0755(10) Uani 1 2 d S
N1 N 0.4409(3) 0.7500 0.2654(2) 0.0447(8) Uani 1 2 d S
N2 N 0.3684(2) 0.7500 0.3389(2) 0.0429(7) Uani 1 2 d S
N3 N 0.2577(3) 0.7500 0.3138(3) 0.0851(15) Uani 1 2 d S
N4 N 0.2565(3) 0.7500 0.2201(3) 0.0855(15) Uani 1 2 d S
C1 C 0.4028(3) 0.7500 0.0922(3) 0.0554(10) Uani 1 2 d S
C2 C 0.3673(3) 0.7500 0.1939(3) 0.0467(9) Uani 1 2 d S
C3 C 0.4060(3) 0.7500 0.4364(2) 0.0380(8) Uani 1 2 d S
C4 C 0.5244(3) 0.7500 0.4561(2) 0.0396(8) Uani 1 2 d S
H4 H 0.5795 0.7500 0.4072 0.048 Uiso 1 2 calc SR
C5 C 0.5585(3) 0.7500 0.5503(2) 0.0409(8) Uani 1 2 d S
H5 H 0.6378 0.7500 0.5652 0.049 Uiso 1 2 calc SR
C6 C 0.4764(3) 0.7500 0.6237(2) 0.0404(8) Uani 1 2 d S
C7 C 0.3582(3) 0.7500 0.6009(3) 0.0453(9) Uani 1 2 d S
H7 H 0.3026 0.7500 0.6494 0.054 Uiso 1 2 calc SR
C8 C 0.3230(3) 0.7500 0.5072(3) 0.0449(8) Uani 1 2 d S
H8 H 0.2438 0.7500 0.4919 0.054 Uiso 1 2 calc SR
C9 C 0.5189(3) 0.7500 0.7245(3) 0.0486(9) Uani 1 2 d S
C10 C 0.4318(4) 0.7500 0.8036(3) 0.0732(14) Uani 1 2 d S
H10A H 0.4715 0.7674 0.8635 0.110 Uiso 0.50 1 calc PR
H10B H 0.3905 0.6263 0.8041 0.110 Uiso 0.50 1 calc PR
H10C H 0.3772 0.8563 0.7944 0.110 Uiso 0.50 1 calc PR
F1 F 0.5126(3) 0.7500 0.0802(2) 0.1263(18) Uani 1 2 d S
F2 F 0.3619(3) 0.8990(5) 0.04690(18) 0.1579(16) Uani 1 1 d .

loop_
_atom_site_aniso_label
_atom_site_aniso_U_11
_atom_site_aniso_U_22
_atom_site_aniso_U_33
_atom_site_aniso_U_23
_atom_site_aniso_U_13
_atom_site_aniso_U_12
O1 0.0543(18) 0.117(3) 0.0552(17) 0.000 -0.0103(14) 0.000
N1 0.0388(15) 0.0563(18) 0.0391(16) 0.000 0.0017(12) 0.000
N2 0.0337(14) 0.0516(17) 0.0434(15) 0.000 0.0021(11) 0.000
N3 0.0363(17) 0.169(5) 0.050(2) 0.000 0.0004(15) 0.000
N4 0.0420(19) 0.167(5) 0.0481(19) 0.000 -0.0039(15) 0.000
C1 0.048(2) 0.076(3) 0.043(2) 0.000 -0.0082(16) 0.000
C2 0.0414(18) 0.054(2) 0.0444(19) 0.000 -0.0031(15) 0.000
C3 0.0378(16) 0.0376(17) 0.0386(17) 0.000 0.0012(13) 0.000
C4 0.0351(16) 0.0404(17) 0.0433(17) 0.000 0.0065(13) 0.000
C5 0.0354(16) 0.0406(18) 0.0465(18) 0.000 -0.0010(14) 0.000
C6 0.0428(17) 0.0371(16) 0.0414(17) 0.000 0.0032(14) 0.000
C7 0.0399(18) 0.050(2) 0.0457(19) 0.000 0.0102(14) 0.000
C8 0.0308(15) 0.055(2) 0.0491(19) 0.000 0.0021(14) 0.000
C9 0.052(2) 0.048(2) 0.046(2) 0.000 -0.0011(16) 0.000
C10 0.072(3) 0.106(4) 0.041(2) 0.000 0.0033(19) 0.000
F1 0.0585(17) 0.265(6) 0.0552(16) 0.000 0.0105(13) 0.000
F2 0.216(3) 0.183(3) 0.0741(15) 0.0550(17) 0.0381(17) 0.110(3)

loop_
_atom_type_symbol
_atom_type_description
_atom_type_scat_dispersion_real
_atom_type_scat_dispersion_imag
_atom_type_scat_source
C C 0.0033 0.0016 'International Tables Vol C Tables 4.2.6.8 and 6.1.1.4'
H H 0.0000 0.0000 'International Tables Vol C Tables 4.2.6.8 and 6.1.1.4'
N N 0.0061 0.0033 'International Tables Vol C Tables 4.2.6.8 and 6.1.1.4'
O O 0.0106 0.0060 'International Tables Vol C Tables 4.2.6.8 and 6.1.1.4'
F F 0.0171 0.0103 'International Tables Vol C Tables 4.2.6.8 and 6.1.1.4'

loop_
_geom_angle_atom_site_label_1
_geom_angle_atom_site_label_2
_geom_angle_atom_site_label_3
_geom_angle
_geom_angle_site_symmetry_1
_geom_angle_site_symmetry_3
C2 N1 N2 101.2(3) . .
N3 N2 N1 113.3(3) . .
N3 N2 C3 123.0(3) . .
N1 N2 C3 123.7(3) . .
N2 N3 N4 106.2(3) . .
N3 N4 C2 105.5(3) . .
F1 C1 F2 107.2(3) . 8_575
F1 C1 F2 107.2(3) . .
F2 C1 F2 104.0(5) 8_575 .
F1 C1 C2 113.5(3) . .
F2 C1 C2 112.2(3) 8_575 .
F2 C1 C2 112.2(3) . .
N1 C2 N4 113.9(3) . .
N1 C2 C1 124.1(3) . .
N4 C2 C1 122.0(3) . .
C8 C3 C4 122.2(3) . .
C8 C3 N2 118.8(3) . .
C4 C3 N2 119.0(3) . .
C5 C4 C3 118.0(3) . .
C5 C4 H4 121.0 . .
C3 C4 H4 121.0 . .
C4 C5 C6 121.2(3) . .
C4 C5 H5 119.4 . .
C6 C5 H5 119.4 . .
C7 C6 C5 119.1(3) . .
C7 C6 C9 122.3(3) . .
C5 C6 C9 118.6(3) . .
C8 C7 C6 120.3(3) . .
C8 C7 H7 119.8 . .
C6 C7 H7 119.8 . .
C3 C8 C7 119.2(3) . .
C3 C8 H8 120.4 . .
C7 C8 H8 120.4 . .
O1 C9 C10 120.9(4) . .
O1 C9 C6 120.1(3) . .
C10 C9 C6 119.1(3) . .
C9 C10 H10A 109.5 . .
C9 C10 H10B 109.5 . .
H10A C10 H10B 109.5 . .
C9 C10 H10C 109.5 . .
H10A C10 H10C 109.5 . .
H10B C10 H10C 109.5 . .

loop_
_geom_bond_atom_site_label_1
_geom_bond_atom_site_label_2
_geom_bond_distance
_geom_bond_site_symmetry_2
O1 C9 1.204(5) .
N1 C2 1.307(5) .
N1 N2 1.322(4) .
N2 N3 1.312(4) .
N2 C3 1.431(4) .
N3 N4 1.313(5) .
N4 C2 1.319(5) .
C1 F1 1.266(5) .
C1 F2 1.279(3) 8_575
C1 F2 1.279(3) .
C1 C2 1.481(5) .
C3 C8 1.372(5) .
C3 C4 1.382(5) .
C4 C5 1.375(5) .
C4 H4 0.9300 .
C5 C6 1.391(5) .
C5 H5 0.9300 .
C6 C7 1.388(5) .
C6 C9 1.494(5) .
C7 C8 1.373(5) .
C7 H7 0.9300 .
C8 H8 0.9300 .
C9 C10 1.489(6) .
C10 H10A 0.9600 .
C10 H10B 0.9600 .
C10 H10C 0.9600 .

loop_
_geom_torsion_atom_site_label_1
_geom_torsion_atom_site_label_2
_geom_torsion_atom_site_label_3
_geom_torsion_atom_site_label_4
_geom_torsion
_geom_torsion_site_symmetry_1
C2 N1 N2 N3 0.0 .
C2 N1 N2 C3 180.0 .
N1 N2 N3 N4 0.0 .
C3 N2 N3 N4 180.0 .
N2 N3 N4 C2 0.0 .
N2 N1 C2 N4 0.0 .
N2 N1 C2 C1 180.0 .
N3 N4 C2 N1 0.0 .
N3 N4 C2 C1 180.0 .
F1 C1 C2 N1 0.0 .
F2 C1 C2 N1 121.7(3) 8_575
F2 C1 C2 N1 -121.7(3) .
F1 C1 C2 N4 180.0 .
F2 C1 C2 N4 -58.3(3) 8_575
F2 C1 C2 N4 58.3(3) .
N3 N2 C3 C8 0.0 .
N1 N2 C3 C8 180.0 .
N3 N2 C3 C4 180.0 .
N1 N2 C3 C4 0.0 .
C8 C3 C4 C5 0.0 .
N2 C3 C4 C5 180.0 .
C3 C4 C5 C6 0.0 .
C4 C5 C6 C7 0.0 .
C4 C5 C6 C9 180.0 .
C5 C6 C7 C8 0.0 .
C9 C6 C7 C8 180.0 .
C4 C3 C8 C7 0.0 .
N2 C3 C8 C7 180.0 .
C6 C7 C8 C3 0.0 .
C7 C6 C9 O1 180.0 .
C5 C6 C9 O1 0.000(1) .
C7 C6 C9 C10 0.000(1) .
C5 C6 C9 C10 180.000(1) .
